data_1515637
loop_
_publ_author_name
'Alkordi, Mohamed H.'
'Belof, Jonathan L.'
'Rivera, Edwin'
'Wojtas, Lukasz'
'Eddaoudi, Mohamed'

_publ_section_title
;
 Insight into the construction of metal--organic polyhedra: metal--organic
 cubes as a case study
;
_journal_issue 9
_journal_name_full 'Chemical Science'
_journal_page_first 1695
_journal_paper_doi 10.1039/c1sc00269d
_journal_volume 2
_journal_year 2011
_chemical_formula_sum 'C56 H88 N32 Ni4 O16'
_chemical_formula_weight 1700.42
_chemical_name_systematic
;
?
;
_space_group_IT_number 61
_symmetry_cell_setting orthorhombic
_symmetry_space_group_name_Hall '-P 2ac 2ab'
_symmetry_space_group_name_H-M 'P b c a'
_atom_sites_solution_hydrogens geom
_atom_sites_solution_primary direct
_atom_sites_solution_secondary difmap
_audit_creation_method SHELXL-97
_audit_update_record
;
2010-04-11 # Formatted by publCIF
;
_cell_angle_alpha 90.00
_cell_angle_beta 90.00
_cell_angle_gamma 90.00
_cell_formula_units_Z 4
_cell_length_a 17.3775(12)
_cell_length_b 17.4940(12)
_cell_length_c 24.6892(17)
_cell_measurement_temperature 100(2)
_cell_volume 7505.6(9)
_computing_cell_refinement 'SAINT (Bruker, 2002)'
_computing_data_collection 'SMART (Bruker, 2002)'
_computing_data_reduction 'SAINT (Bruker, 2002)'
_computing_publication_material 'SHELXL-97 (Sheldrick, 1997)'
_computing_structure_refinement 'SHELXL-97 (Sheldrick, 1997)'
_computing_structure_solution 'SHELXS-97 (Sheldrick, 1990)'
_diffrn_ambient_temperature 100(2)
_diffrn_measured_fraction_theta_full 0.835
_diffrn_measured_fraction_theta_max 0.835
_diffrn_radiation_monochromator graphite
_diffrn_radiation_source 'fine-focus sealed tube'
_diffrn_radiation_type CuK\a
_diffrn_radiation_wavelength 1.54178
_diffrn_reflns_av_R_equivalents 0.0865
_diffrn_reflns_av_sigmaI/netI 0.0915
_diffrn_reflns_limit_h_max 15
_diffrn_reflns_limit_h_min -14
_diffrn_reflns_limit_k_max 15
_diffrn_reflns_limit_k_min -16
_diffrn_reflns_limit_l_max 25
_diffrn_reflns_limit_l_min -19
_diffrn_reflns_number 23209
_diffrn_reflns_theta_full 54.09
_diffrn_reflns_theta_max 54.09
_diffrn_reflns_theta_min 3.58
_exptl_absorpt_coefficient_mu 1.840
_exptl_absorpt_correction_T_max 0.9136
_exptl_absorpt_correction_T_min 0.9136
_exptl_absorpt_correction_type multi-scan
_exptl_absorpt_process_details 'SADABS; (Sheldrick, 2003)'
_exptl_crystal_colour blue
_exptl_crystal_density_diffrn 1.505
_exptl_crystal_density_method 'not measured'
_exptl_crystal_description block
_exptl_crystal_F_000 3552
_exptl_crystal_size_max 0.05
_exptl_crystal_size_mid 0.05
_exptl_crystal_size_min 0.05
_refine_diff_density_max 0.732
_refine_diff_density_min -0.489
_refine_diff_density_rms 0.099
_refine_ls_extinction_method none
_refine_ls_goodness_of_fit_ref 1.005
_refine_ls_hydrogen_treatment mixed
_refine_ls_matrix_type full
_refine_ls_number_parameters 503
_refine_ls_number_reflns 3797
_refine_ls_number_restraints 2
_refine_ls_restrained_S_all 1.005
_refine_ls_R_factor_all 0.1346
_refine_ls_R_factor_gt 0.0702
_refine_ls_shift/su_max 0.000
_refine_ls_shift/su_mean 0.000
_refine_ls_structure_factor_coef Fsqd
_refine_ls_weighting_details 'calc w=1/[\s^2^(Fo^2^)+(0.1250P)^2^+0.0000P] where P=(Fo^2^+2Fc^2^)/3'
_refine_ls_weighting_scheme calc
_refine_ls_wR_factor_gt 0.1688
_refine_ls_wR_factor_ref 0.2018
_reflns_number_gt 2186
_reflns_number_total 3797
_reflns_threshold_expression >2sigma(I)
_cod_data_source_file c1sc00269d.txt
_cod_data_source_block 2
_cod_database_code 1515637

loop_
_symmetry_equiv_pos_as_xyz
'x, y, z'
'-x+1/2, -y, z+1/2'
'-x, y+1/2, -z+1/2'
'x+1/2, -y+1/2, -z'
'-x, -y, -z'
'x-1/2, y, -z-1/2'
'x, -y-1/2, z-1/2'
'-x-1/2, y-1/2, z'

loop_
_atom_site_label
_atom_site_type_symbol
_atom_site_fract_x
_atom_site_fract_y
_atom_site_fract_z
_atom_site_U_iso_or_equiv
_atom_site_adp_type
_atom_site_occupancy
_atom_site_symmetry_multiplicity
_atom_site_calc_flag
_atom_site_refinement_flags
Ni1 Ni 0.01731(8) 0.05165(8) 0.32087(5) 0.0384(6) Uani 1 1 d .
Ni2 Ni 0.24761(8) -0.02143(9) 0.50838(5) 0.0350(5) Uani 1 1 d .
O1 O 0.3308(3) -0.0170(5) 0.5733(2) 0.0442(18) Uani 1 1 d .
O2 O 0.2706(4) 0.0857(3) 0.5487(2) 0.0424(18) Uani 1 1 d .
O3 O 0.3492(4) 0.0903(4) 0.6174(3) 0.074(2) Uani 1 1 d .
O5 O -0.0205(4) -0.0607(4) 0.2908(2) 0.0515(18) Uani 1 1 d .
O4 O -0.0616(4) 0.0439(5) 0.2523(2) 0.050(2) Uani 1 1 d .
O6 O -0.1080(4) -0.0665(4) 0.2274(3) 0.073(2) Uani 1 1 d .
O7 O 0.5107(4) 0.1924(4) 0.4976(3) 0.064(2) Uani 1 1 d .
C4 C 0.1763(7) 0.0427(5) 0.2962(3) 0.035(3) Uani 1 1 d .
C3 C 0.1711(6) 0.0316(5) 0.3571(3) 0.035(3) Uani 1 1 d .
C7 C 0.1134(5) 0.0688(6) 0.2138(3) 0.046(3) Uani 1 1 d .
H7A H 0.0718 0.1048 0.2039 0.055 Uiso 1 1 calc R
H7B H 0.1038 0.0199 0.1947 0.055 Uiso 1 1 calc R
C12 C 0.1405(5) -0.1183(6) 0.5642(3) 0.035(3) Uani 1 1 d .
C6 C 0.1918(5) 0.1019(6) 0.1954(3) 0.045(3) Uani 1 1 d .
H6A H 0.1930 0.1067 0.1555 0.054 Uiso 1 1 calc R
H6B H 0.1994 0.1534 0.2113 0.054 Uiso 1 1 calc R
C1 C 0.1069(6) 0.0109(5) 0.4287(3) 0.036(2) Uani 1 1 d .
H1 H 0.0647 0.0031 0.4525 0.043 Uiso 1 1 calc R
C17 C -0.1226(5) 0.0087(5) 0.3978(3) 0.028(2) Uani 1 1 d .
H17 H -0.1266 -0.0441 0.3893 0.034 Uiso 1 1 calc R
C9 C 0.4150(5) 0.0051(5) 0.4614(3) 0.035(2) Uani 1 1 d .
H9A H 0.4331 -0.0426 0.4788 0.042 Uiso 1 1 calc R
H9B H 0.4257 0.0480 0.4865 0.042 Uiso 1 1 calc R
C13 C 0.1748(6) -0.1653(6) 0.5216(3) 0.038(3) Uani 1 1 d .
C2 C 0.2225(5) 0.0266(4) 0.3990(4) 0.031(2) Uani 1 1 d .
C19 C -0.0389(6) 0.1888(7) 0.3707(3) 0.037(3) Uani 1 1 d .
C10 C 0.4593(5) 0.0177(5) 0.4086(3) 0.042(3) Uani 1 1 d .
H10A H 0.5143 0.0269 0.4169 0.050 Uiso 1 1 calc R
H10B H 0.4559 -0.0289 0.3860 0.050 Uiso 1 1 calc R
C16 C 0.2712(5) -0.1790(6) 0.4534(3) 0.044(3) Uani 1 1 d .
H16A H 0.3272 -0.1686 0.4538 0.053 Uiso 1 1 calc R
H16B H 0.2506 -0.1611 0.4183 0.053 Uiso 1 1 calc R
C14 C 0.1723(5) -0.2798(5) 0.4655(3) 0.044(3) Uani 1 1 d .
H14A H 0.1446 -0.2651 0.4320 0.053 Uiso 1 1 calc R
H14B H 0.1634 -0.3349 0.4721 0.053 Uiso 1 1 calc R
C20 C 0.0673(5) 0.2246(6) 0.3194(4) 0.052(3) Uani 1 1 d .
H20A H 0.0486 0.2444 0.2842 0.062 Uiso 1 1 calc R
H20B H 0.1190 0.2024 0.3134 0.062 Uiso 1 1 calc R
C21 C 0.0740(6) 0.2900(5) 0.3585(3) 0.052(3) Uani 1 1 d .
H21A H 0.0973 0.2717 0.3927 0.062 Uiso 1 1 calc R
H21B H 0.1080 0.3298 0.3431 0.062 Uiso 1 1 calc R
C11 C 0.4282(6) 0.0836(5) 0.3779(3) 0.047(3) Uani 1 1 d .
H11A H 0.4389 0.1316 0.3978 0.057 Uiso 1 1 calc R
H11B H 0.4534 0.0867 0.3420 0.057 Uiso 1 1 calc R
C15 C 0.2579(6) -0.2650(6) 0.4586(4) 0.058(3) Uani 1 1 d .
H15A H 0.2769 -0.2914 0.4257 0.070 Uiso 1 1 calc R
H15B H 0.2864 -0.2851 0.4903 0.070 Uiso 1 1 calc R
C8 C 0.3053(6) 0.0334(5) 0.4081(3) 0.033(3) Uani 1 1 d .
C22 C -0.0023(6) 0.3228(6) 0.3696(4) 0.054(3) Uani 1 1 d .
H22A H 0.0012 0.3589 0.4004 0.065 Uiso 1 1 calc R
H22B H -0.0206 0.3514 0.3375 0.065 Uiso 1 1 calc R
C5 C 0.2544(5) 0.0492(6) 0.2141(3) 0.045(3) Uani 1 1 d .
H5A H 0.2509 0.0000 0.1944 0.054 Uiso 1 1 calc R
H5B H 0.3053 0.0722 0.2065 0.054 Uiso 1 1 calc R
C18 C 0.0863(5) -0.1279(6) 0.6055(3) 0.034(3) Uani 1 1 d .
N16 N 0.8328(6) 0.2093(6) 0.7265(3) 0.073(3) Uani 1 1 d .
O8 O 0.7693(4) 0.2937(5) 0.6728(3) 0.089(3) Uani 1 1 d .
C27 C 0.7764(9) 0.2360(9) 0.7006(5) 0.094(5) Uani 1 1 d .
H27 H 0.7311 0.2058 0.7029 0.112 Uiso 1 1 calc R
C25 C 0.5613(7) 0.2016(7) 0.4625(5) 0.059(3) Uani 1 1 d .
H25 H 0.5867 0.1571 0.4496 0.071 Uiso 1 1 calc R
C24 C 0.5505(8) 0.3388(7) 0.4632(6) 0.135(6) Uani 1 1 d .
H24A H 0.5079 0.3558 0.4402 0.203 Uiso 1 1 calc R
H24B H 0.5907 0.3782 0.4638 0.203 Uiso 1 1 calc R
H24C H 0.5317 0.3302 0.5002 0.203 Uiso 1 1 calc R
C29 C 0.9055(12) 0.2500(11) 0.7179(8) 0.235(12) Uani 1 1 d .
H29A H 0.8950 0.3044 0.7119 0.353 Uiso 1 1 calc R
H29B H 0.9318 0.2288 0.6862 0.353 Uiso 1 1 calc R
H29C H 0.9383 0.2441 0.7499 0.353 Uiso 1 1 calc R
C23 C 0.6415(6) 0.2723(6) 0.3992(4) 0.088(4) Uani 1 1 d .
H23A H 0.6632 0.2214 0.3927 0.132 Uiso 1 1 calc R
H23B H 0.6823 0.3072 0.4107 0.132 Uiso 1 1 calc R
H23C H 0.6181 0.2914 0.3657 0.132 Uiso 1 1 calc R
N6 N 0.1122(4) 0.0556(4) 0.2734(2) 0.038(2) Uani 1 1 d .
N7 N -0.0759(4) 0.0567(5) 0.3721(2) 0.033(2) Uani 1 1 d .
N12 N 0.1633(4) -0.0428(5) 0.5629(2) 0.0307(19) Uani 1 1 d .
N3 N 0.3316(4) 0.0001(4) 0.4517(2) 0.0314(19) Uani 1 1 d .
N4 N 0.3457(5) 0.0738(5) 0.3713(3) 0.044(2) Uani 1 1 d D
N1 N 0.0977(4) 0.0214(4) 0.3758(2) 0.035(2) Uani 1 1 d .
N10 N 0.2340(4) -0.1360(4) 0.4977(2) 0.032(2) Uani 1 1 d .
N8 N 0.0161(4) 0.1652(4) 0.3375(3) 0.037(2) Uani 1 1 d .
N2 N 0.1799(4) 0.0121(4) 0.4457(2) 0.0327(19) Uani 1 1 d .
N14 N 0.3184(5) 0.0538(7) 0.5807(3) 0.050(3) Uani 1 1 d .
N13 N -0.0648(5) -0.0287(7) 0.2559(3) 0.052(3) Uani 1 1 d .
N11 N 0.1432(4) -0.2352(5) 0.5111(3) 0.043(2) Uani 1 1 d .
N5 N 0.2453(5) 0.0362(4) 0.2731(2) 0.042(2) Uani 1 1 d D
N9 N -0.0570(5) 0.2616(6) 0.3827(3) 0.050(3) Uani 1 1 d .
N15 N 0.5825(5) 0.2675(6) 0.4416(4) 0.077(3) Uani 1 1 d .
C32 C 0.8348(8) 0.1447(8) 0.7582(6) 0.136(6) Uani 1 1 d .
H32A H 0.8633 0.1554 0.7916 0.204 Uiso 1 1 calc R
H32B H 0.8603 0.1034 0.7383 0.204 Uiso 1 1 calc R
H32C H 0.7821 0.1292 0.7672 0.204 Uiso 1 1 calc R
H100 H 0.320(7) 0.084(8) 0.341(4) 0.163 Uiso 1 1 d D
H101 H -0.093(9) 0.273(9) 0.399(6) 0.163 Uiso 1 1 d .
H102 H 0.099(8) -0.225(8) 0.512(6) 0.163 Uiso 1 1 d .
H105 H 0.293(6) 0.024(8) 0.294(5) 0.163 Uiso 1 1 d D

loop_
_atom_site_aniso_label
_atom_site_aniso_U_11
_atom_site_aniso_U_22
_atom_site_aniso_U_33
_atom_site_aniso_U_23
_atom_site_aniso_U_13
_atom_site_aniso_U_12
Ni1 0.0314(11) 0.0647(13) 0.0190(7) 0.0003(7) 0.0001(7) 0.0013(8)
Ni2 0.0324(11) 0.0533(13) 0.0194(7) 0.0008(7) -0.0003(7) -0.0019(8)
O1 0.039(5) 0.065(6) 0.029(3) 0.001(4) -0.008(3) 0.001(4)
O2 0.042(5) 0.053(5) 0.033(3) 0.001(3) 0.001(3) -0.004(3)
O3 0.080(6) 0.097(7) 0.044(4) -0.017(4) -0.004(4) -0.026(4)
O5 0.051(5) 0.066(5) 0.038(4) -0.005(3) -0.002(4) 0.006(4)
O4 0.051(5) 0.074(6) 0.024(3) 0.000(4) -0.002(3) 0.007(4)
O6 0.049(5) 0.106(7) 0.065(4) -0.043(4) -0.017(4) 0.006(4)
O7 0.052(5) 0.076(6) 0.065(5) 0.002(4) 0.001(4) -0.001(4)
C4 0.027(8) 0.065(8) 0.013(4) 0.006(4) 0.015(5) -0.001(5)
C3 0.032(8) 0.054(8) 0.020(5) 0.004(4) -0.008(5) -0.001(5)
C7 0.022(7) 0.096(9) 0.019(4) 0.004(5) 0.003(5) 0.005(5)
C12 0.029(7) 0.056(9) 0.020(5) -0.002(5) 0.001(5) 0.001(5)
C6 0.039(8) 0.078(9) 0.018(4) 0.003(5) -0.005(5) 0.007(6)
C1 0.028(7) 0.059(7) 0.020(5) -0.001(4) -0.002(5) 0.003(5)
C17 0.027(7) 0.047(7) 0.011(4) 0.001(4) -0.007(5) -0.003(5)
C9 0.027(7) 0.045(7) 0.034(5) -0.005(4) -0.006(5) 0.002(5)
C13 0.040(8) 0.047(9) 0.028(5) -0.005(5) 0.008(5) -0.010(6)
C2 0.014(7) 0.029(7) 0.049(6) -0.008(5) 0.001(6) 0.000(4)
C19 0.038(8) 0.044(9) 0.028(5) 0.013(5) -0.011(5) -0.014(6)
C10 0.020(6) 0.053(7) 0.052(6) 0.004(5) 0.013(5) 0.003(5)
C16 0.035(7) 0.065(9) 0.033(5) -0.004(5) 0.009(5) 0.011(5)
C14 0.018(7) 0.071(8) 0.043(6) -0.005(5) 0.006(5) -0.003(5)
C20 0.047(8) 0.058(8) 0.051(6) 0.012(6) 0.010(6) -0.004(6)
C21 0.060(9) 0.055(8) 0.041(6) 0.003(5) 0.018(6) -0.015(6)
C11 0.051(9) 0.071(9) 0.019(5) 0.010(5) 0.008(5) -0.005(6)
C15 0.087(11) 0.040(8) 0.048(6) -0.015(5) -0.004(6) 0.008(6)
C8 0.033(8) 0.051(8) 0.015(5) -0.002(5) 0.010(5) -0.007(5)
C22 0.056(8) 0.056(9) 0.051(6) 0.014(5) 0.010(6) -0.006(7)
C5 0.038(7) 0.078(8) 0.018(4) -0.002(5) 0.000(5) -0.005(6)
C18 0.047(7) 0.030(8) 0.025(5) -0.013(5) -0.010(5) 0.012(5)
N16 0.082(9) 0.081(9) 0.055(5) 0.037(6) -0.031(6) -0.005(6)
O8 0.080(6) 0.108(8) 0.079(5) 0.043(5) -0.001(5) 0.011(5)
C27 0.126(14) 0.110(14) 0.045(7) 0.011(8) 0.009(8) 0.027(10)
C25 0.050(9) 0.062(10) 0.066(8) -0.021(7) -0.013(7) 0.007(7)
C24 0.177(16) 0.053(11) 0.176(14) 0.015(10) 0.089(13) 0.011(10)
C29 0.24(2) 0.22(2) 0.24(2) 0.134(17) -0.128(19) -0.169(19)
C23 0.081(10) 0.111(11) 0.071(8) -0.020(7) 0.035(7) -0.021(8)
N6 0.023(6) 0.072(6) 0.020(4) 0.006(4) -0.005(4) 0.006(4)
N7 0.021(5) 0.060(6) 0.017(4) 0.008(4) 0.006(3) 0.002(4)
N12 0.032(5) 0.042(6) 0.018(4) -0.004(4) 0.002(4) 0.000(4)
N3 0.030(6) 0.050(6) 0.014(4) 0.008(3) -0.003(4) -0.001(4)
N4 0.027(7) 0.079(7) 0.025(4) 0.001(4) 0.001(4) -0.008(4)
N1 0.016(6) 0.067(6) 0.022(4) -0.002(4) -0.003(4) -0.003(4)
N10 0.029(5) 0.040(6) 0.026(4) 0.002(3) 0.007(4) 0.002(4)
N8 0.023(5) 0.062(6) 0.024(4) 0.007(4) 0.008(4) -0.004(4)
N2 0.025(6) 0.056(6) 0.018(4) -0.002(3) 0.001(4) 0.002(4)
N14 0.046(7) 0.085(9) 0.018(4) -0.010(6) 0.010(5) -0.021(6)
N13 0.026(6) 0.103(10) 0.027(5) -0.016(6) -0.001(4) 0.011(7)
N11 0.042(6) 0.052(7) 0.034(4) -0.010(4) 0.011(4) 0.004(5)
N5 0.031(6) 0.083(7) 0.014(4) 0.008(4) 0.003(4) 0.002(4)
N9 0.062(8) 0.047(7) 0.040(5) 0.002(5) 0.008(5) -0.004(6)
N15 0.085(8) 0.053(9) 0.093(7) 0.001(6) 0.027(6) -0.014(6)
C32 0.132(13) 0.129(14) 0.148(13) 0.056(12) -0.053(10) -0.020(10)

loop_
_atom_type_symbol
_atom_type_description
_atom_type_scat_dispersion_real
_atom_type_scat_dispersion_imag
_atom_type_scat_source
C C 0.0181 0.0091 'International Tables Vol C Tables 4.2.6.8 and 6.1.1.4'
H H 0.0000 0.0000 'International Tables Vol C Tables 4.2.6.8 and 6.1.1.4'
N N 0.0311 0.0180 'International Tables Vol C Tables 4.2.6.8 and 6.1.1.4'
O O 0.0492 0.0322 'International Tables Vol C Tables 4.2.6.8 and 6.1.1.4'
Ni Ni -3.0029 0.5091 'International Tables Vol C Tables 4.2.6.8 and 6.1.1.4'

loop_
_geom_angle_atom_site_label_1
_geom_angle_atom_site_label_2
_geom_angle_atom_site_label_3
_geom_angle
_geom_angle_site_symmetry_1
_geom_angle_site_symmetry_3
N1 Ni1 N6 80.5(3) . .
N1 Ni1 N8 97.3(3) . .
N6 Ni1 N8 95.3(3) . .
N1 Ni1 N7 98.2(3) . .
N6 Ni1 N7 174.9(3) . .
N8 Ni1 N7 79.9(3) . .
N1 Ni1 O4 160.1(3) . .
N6 Ni1 O4 93.7(3) . .
N8 Ni1 O4 102.2(3) . .
N7 Ni1 O4 89.1(2) . .
N1 Ni1 O5 101.5(3) . .
N6 Ni1 O5 94.5(3) . .
N8 Ni1 O5 160.0(3) . .
N7 Ni1 O5 90.6(3) . .
O4 Ni1 O5 59.7(3) . .
N12 Ni2 N2 98.1(3) . .
N12 Ni2 N10 79.7(3) . .
N2 Ni2 N10 96.8(3) . .
N12 Ni2 N3 178.8(3) . .
N2 Ni2 N3 80.8(3) . .
N10 Ni2 N3 100.1(3) . .
N12 Ni2 O2 89.3(3) . .
N2 Ni2 O2 102.0(3) . .
N10 Ni2 O2 159.3(2) . .
N3 Ni2 O2 91.4(2) . .
N12 Ni2 O1 89.9(2) . .
N2 Ni2 O1 160.5(3) . .
N10 Ni2 O1 102.1(3) . .
N3 Ni2 O1 91.3(2) . .
O2 Ni2 O1 60.2(2) . .
N14 O1 Ni2 91.6(5) . .
N14 O2 Ni2 91.6(6) . .
N13 O5 Ni1 90.9(6) . .
N13 O4 Ni1 92.0(5) . .
N6 C4 N5 127.9(7) . .
N6 C4 C3 114.3(9) . .
N5 C4 C3 117.8(9) . .
N1 C3 C2 110.2(7) . .
N1 C3 C4 114.0(8) . .
C2 C3 C4 135.8(10) . .
N6 C7 C6 111.1(7) . .
N6 C7 H7A 109.4 . .
C6 C7 H7A 109.4 . .
N6 C7 H7B 109.4 . .
C6 C7 H7B 109.4 . .
H7A C7 H7B 108.0 . .
N12 C12 C18 109.0(8) . .
N12 C12 C13 113.8(8) . .
C18 C12 C13 137.0(10) . .
C5 C6 C7 108.6(8) . .
C5 C6 H6A 110.0 . .
C7 C6 H6A 110.0 . .
C5 C6 H6B 110.0 . .
C7 C6 H6B 110.0 . .
H6A C6 H6B 108.4 . .
N1 C1 N2 114.9(8) . .
N1 C1 H1 122.5 . .
N2 C1 H1 122.5 . .
N7 C17 N12 112.7(8) . 5_556
N7 C17 H17 123.6 . .
N12 C17 H17 123.6 5_556 .
N3 C9 C10 111.4(6) . .
N3 C9 H9A 109.3 . .
C10 C9 H9A 109.3 . .
N3 C9 H9B 109.3 . .
C10 C9 H9B 109.3 . .
H9A C9 H9B 108.0 . .
N10 C13 N11 126.2(8) . .
N10 C13 C12 115.4(9) . .
N11 C13 C12 118.4(9) . .
C3 C2 N2 106.9(7) . .
C3 C2 C8 138.9(8) . .
N2 C2 C8 114.2(8) . .
N8 C19 N9 126.9(9) . .
N8 C19 C18 115.3(10) . 5_556
N9 C19 C18 117.8(10) . 5_556
C11 C10 C9 111.3(7) . .
C11 C10 H10A 109.4 . .
C9 C10 H10A 109.4 . .
C11 C10 H10B 109.4 . .
C9 C10 H10B 109.4 . .
H10A C10 H10B 108.0 . .
N10 C16 C15 111.9(7) . .
N10 C16 H16A 109.2 . .
C15 C16 H16A 109.2 . .
N10 C16 H16B 109.2 . .
C15 C16 H16B 109.2 . .
H16A C16 H16B 107.9 . .
N11 C14 C15 109.6(7) . .
N11 C14 H14A 109.8 . .
C15 C14 H14A 109.8 . .
N11 C14 H14B 109.8 . .
C15 C14 H14B 109.8 . .
H14A C14 H14B 108.2 . .
N8 C20 C21 113.4(7) . .
N8 C20 H20A 108.9 . .
C21 C20 H20A 108.9 . .
N8 C20 H20B 108.9 . .
C21 C20 H20B 108.9 . .
H20A C20 H20B 107.7 . .
C22 C21 C20 110.3(8) . .
C22 C21 H21A 109.6 . .
C20 C21 H21A 109.6 . .
C22 C21 H21B 109.6 . .
C20 C21 H21B 109.6 . .
H21A C21 H21B 108.1 . .
N4 C11 C10 109.0(8) . .
N4 C11 H11A 109.9 . .
C10 C11 H11A 109.9 . .
N4 C11 H11B 109.9 . .
C10 C11 H11B 109.9 . .
H11A C11 H11B 108.3 . .
C14 C15 C16 109.0(8) . .
C14 C15 H15A 109.9 . .
C16 C15 H15A 109.9 . .
C14 C15 H15B 109.9 . .
C16 C15 H15B 109.9 . .
H15A C15 H15B 108.3 . .
N3 C8 N4 127.4(9) . .
N3 C8 C2 115.8(8) . .
N4 C8 C2 116.8(8) . .
N9 C22 C21 109.9(8) . .
N9 C22 H22A 109.7 . .
C21 C22 H22A 109.7 . .
N9 C22 H22B 109.7 . .
C21 C22 H22B 109.7 . .
H22A C22 H22B 108.2 . .
N5 C5 C6 108.6(7) . .
N5 C5 H5A 110.0 . .
C6 C5 H5A 110.0 . .
N5 C5 H5B 110.0 . .
C6 C5 H5B 110.0 . .
H5A C5 H5B 108.3 . .
N7 C18 C12 105.8(8) 5_556 .
N7 C18 C19 115.0(9) 5_556 5_556
C12 C18 C19 139.3(10) . 5_556
C27 N16 C32 127.8(12) . .
C27 N16 C29 114.6(12) . .
C32 N16 C29 117.4(12) . .
O8 C27 N16 131.9(15) . .
O8 C27 H27 114.0 . .
N16 C27 H27 114.0 . .
O7 C25 N15 125.7(11) . .
O7 C25 H25 117.2 . .
N15 C25 H25 117.2 . .
N15 C24 H24A 109.5 . .
N15 C24 H24B 109.5 . .
H24A C24 H24B 109.5 . .
N15 C24 H24C 109.5 . .
H24A C24 H24C 109.5 . .
H24B C24 H24C 109.5 . .
N16 C29 H29A 109.5 . .
N16 C29 H29B 109.5 . .
H29A C29 H29B 109.5 . .
N16 C29 H29C 109.5 . .
H29A C29 H29C 109.5 . .
H29B C29 H29C 109.5 . .
N15 C23 H23A 109.5 . .
N15 C23 H23B 109.5 . .
H23A C23 H23B 109.5 . .
N15 C23 H23C 109.5 . .
H23A C23 H23C 109.5 . .
H23B C23 H23C 109.5 . .
C4 N6 C7 117.0(7) . .
C4 N6 Ni1 116.8(5) . .
C7 N6 Ni1 126.1(6) . .
C17 N7 C18 107.5(7) . 5_556
C17 N7 Ni1 138.4(7) . .
C18 N7 Ni1 112.9(6) 5_556 .
C17 N12 C12 105.0(7) 5_556 .
C17 N12 Ni2 141.3(7) 5_556 .
C12 N12 Ni2 113.6(6) . .
C8 N3 C9 116.9(7) . .
C8 N3 Ni2 113.2(6) . .
C9 N3 Ni2 126.8(5) . .
C8 N4 C11 119.9(7) . .
C8 N4 H100 114(9) . .
C11 N4 H100 124(9) . .
C1 N1 C3 103.7(7) . .
C1 N1 Ni1 141.3(7) . .
C3 N1 Ni1 112.6(5) . .
C13 N10 C16 118.9(8) . .
C13 N10 Ni2 115.2(6) . .
C16 N10 Ni2 123.1(6) . .
C19 N8 C20 114.5(8) . .
C19 N8 Ni1 116.0(7) . .
C20 N8 Ni1 129.6(6) . .
C1 N2 C2 104.2(7) . .
C1 N2 Ni2 141.8(6) . .
C2 N2 Ni2 112.0(6) . .
O3 N14 O1 122.4(10) . .
O3 N14 O2 120.9(10) . .
O1 N14 O2 116.6(8) . .
O6 N13 O4 121.7(9) . .
O6 N13 O5 121.2(11) . .
O4 N13 O5 117.1(9) . .
C13 N11 C14 119.0(7) . .
C13 N11 H102 101(10) . .
C14 N11 H102 119(10) . .
C4 N5 C5 120.2(7) . .
C4 N5 H105 123(8) . .
C5 N5 H105 116(8) . .
C19 N9 C22 119.4(8) . .
C19 N9 H101 123(10) . .
C22 N9 H101 117(10) . .
C25 N15 C24 119.8(10) . .
C25 N15 C23 121.7(11) . .
C24 N15 C23 118.4(10) . .
N16 C32 H32A 109.5 . .
N16 C32 H32B 109.5 . .
H32A C32 H32B 109.5 . .
N16 C32 H32C 109.5 . .
H32A C32 H32C 109.5 . .
H32B C32 H32C 109.5 . .

loop_
_geom_bond_atom_site_label_1
_geom_bond_atom_site_label_2
_geom_bond_distance
_geom_bond_site_symmetry_2
Ni1 N1 2.017(6) .
Ni1 N6 2.024(7) .
Ni1 N8 2.029(8) .
Ni1 N7 2.057(7) .
Ni1 O4 2.182(6) .
Ni1 O5 2.202(6) .
Ni2 N12 2.025(7) .
Ni2 N2 2.030(7) .
Ni2 N10 2.035(7) .
Ni2 N3 2.057(6) .
Ni2 O2 2.159(6) .
Ni2 O1 2.161(6) .
O1 N14 1.271(9) .
O2 N14 1.274(9) .
O3 N14 1.230(9) .
O5 N13 1.283(9) .
O4 N13 1.274(9) .
O6 N13 1.223(9) .
O7 C25 1.245(12) .
C4 N6 1.270(10) .
C4 N5 1.332(11) .
C4 C3 1.518(10) .
C3 N1 1.368(10) .
C3 C2 1.369(11) .
C7 N6 1.489(9) .
C7 C6 1.548(11) .
C7 H7A 0.9900 .
C7 H7B 0.9900 .
C12 N12 1.379(10) .
C12 C18 1.397(11) .
C12 C13 1.464(11) .
C6 C5 1.498(11) .
C6 H6A 0.9900 .
C6 H6B 0.9900 .
C1 N1 1.327(9) .
C1 N2 1.337(9) .
C1 H1 0.9500 .
C17 N7 1.329(9) .
C17 N12 1.339(9) 5_556
C17 H17 0.9500 .
C9 N3 1.472(9) .
C9 C10 1.530(10) .
C9 H9A 0.9900 .
C9 H9B 0.9900 .
C13 N10 1.291(10) .
C13 N11 1.365(12) .
C2 N2 1.395(9) .
C2 C8 1.462(12) .
C19 N8 1.323(11) .
C19 N9 1.346(12) .
C19 C18 1.469(12) 5_556
C10 C11 1.481(11) .
C10 H10A 0.9900 .
C10 H10B 0.9900 .
C16 N10 1.477(9) .
C16 C15 1.527(12) .
C16 H16A 0.9900 .
C16 H16B 0.9900 .
C14 N11 1.460(11) .
C14 C15 1.519(11) .
C14 H14A 0.9900 .
C14 H14B 0.9900 .
C20 N8 1.439(10) .
C20 C21 1.502(11) .
C20 H20A 0.9900 .
C20 H20B 0.9900 .
C21 C22 1.471(11) .
C21 H21A 0.9900 .
C21 H21B 0.9900 .
C11 N4 1.453(11) .
C11 H11A 0.9900 .
C11 H11B 0.9900 .
C15 H15A 0.9900 .
C15 H15B 0.9900 .
C8 N3 1.307(9) .
C8 N4 1.349(10) .
C22 N9 1.466(12) .
C22 H22A 0.9900 .
C22 H22B 0.9900 .
C5 N5 1.485(9) .
C5 H5A 0.9900 .
C5 H5B 0.9900 .
C18 N7 1.375(10) 5_556
C18 C19 1.469(12) 5_556
N16 C27 1.261(14) .
N16 C32 1.375(13) .
N16 C29 1.465(16) .
O8 C27 1.226(13) .
C27 H27 0.9500 .
C25 N15 1.316(12) .
C25 H25 0.9500 .
C24 N15 1.467(13) .
C24 H24A 0.9800 .
C24 H24B 0.9800 .
C24 H24C 0.9800 .
C29 H29A 0.9800 .
C29 H29B 0.9800 .
C29 H29C 0.9800 .
C23 N15 1.468(12) .
C23 H23A 0.9800 .
C23 H23B 0.9800 .
C23 H23C 0.9800 .
N7 C18 1.375(10) 5_556
N12 C17 1.339(9) 5_556
N4 H100 0.89(9) .
N11 H102 0.79(14) .
N5 H105 1.00(8) .
N9 H101 0.77(14) .
C32 H32A 0.9800 .
C32 H32B 0.9800 .
C32 H32C 0.9800 .
